data_7713457
loop_
_publ_author_name
'Liu, Sen'
'Wang, Mengyun'
'Hou, Tianjiao'
'Shen, Xuan'

_publ_section_title
;
 Unprecedented hetero-coordinated Ir(C^N)2tmd complexes containing both
 five- and six-membered Ir-(C^N) rings based on phenanthrylpyridine
 ligands: Syntheses, crystal structures and photophysical properties
;
_journal_name_full 'Dalton Transactions'
_journal_paper_doi 10.1039/D3DT01809A
_journal_year 2023
_chemical_formula_moiety 'C49 H41 F2 Ir N2 O2, 0.5[CH3OH]'
_chemical_formula_sum 'C49.5 H43 F2 Ir N2 O2.5'
_chemical_formula_weight 936.06
_chemical_name_systematic Ir(phpyr-F)2tmd
_space_group_crystal_system triclinic
_space_group_IT_number 2
_space_group_name_Hall '-P 1'
_space_group_name_H-M_alt 'P -1'
_atom_sites_solution_hydrogens mixed
_atom_sites_solution_primary dual
_audit_creation_date 2023-06-22
_audit_creation_method
;
Olex2 1.5
(compiled 2022.04.07 svn.rca3783a0 for OlexSys, GUI svn.r6498)
;
_audit_update_record
;
2023-06-27 deposited with the CCDC.	2023-07-11 downloaded from the CCDC.
;
_cell_angle_alpha 104.477(2)
_cell_angle_beta 109.897(2)
_cell_angle_gamma 102.021(2)
_cell_formula_units_Z 4
_cell_length_a 14.7888(19)
_cell_length_b 18.451(2)
_cell_length_c 18.850(2)
_cell_measurement_reflns_used 6490
_cell_measurement_temperature 273.15
_cell_measurement_theta_max 22.787
_cell_measurement_theta_min 2.325
_cell_volume 4433.2(9)
_computing_cell_refinement 'SAINT v8.34A (Bruker, 2013)'
_computing_data_reduction 'SAINT v8.34A (Bruker, 2013)'
_computing_molecular_graphics 'Olex2 1.5 (Dolomanov et al., 2009)'
_computing_publication_material 'Olex2 1.5 (Dolomanov et al., 2009)'
_computing_structure_refinement 'SHELXL 2018/3 (Sheldrick, 2015)'
_computing_structure_solution 'SHELXT 2018/2 (Sheldrick, 2018)'
_diffrn_ambient_temperature 273.15
_diffrn_measured_fraction_theta_full 0.991
_diffrn_measured_fraction_theta_max 0.991
_diffrn_measurement_device_type 'CCD area detector'
_diffrn_measurement_method 'phi and omega scans'
_diffrn_radiation_monochromator graphite
_diffrn_radiation_type MoK\a
_diffrn_radiation_wavelength 0.71073
_diffrn_reflns_av_R_equivalents 0.0564
_diffrn_reflns_av_unetI/netI 0.0865
_diffrn_reflns_Laue_measured_fraction_full 0.991
_diffrn_reflns_Laue_measured_fraction_max 0.991
_diffrn_reflns_limit_h_max 17
_diffrn_reflns_limit_h_min -15
_diffrn_reflns_limit_k_max 20
_diffrn_reflns_limit_k_min -21
_diffrn_reflns_limit_l_max 22
_diffrn_reflns_limit_l_min -22
_diffrn_reflns_number 32338
_diffrn_reflns_point_group_measured_fraction_full 0.991
_diffrn_reflns_point_group_measured_fraction_max 0.991
_diffrn_reflns_theta_full 25.000
_diffrn_reflns_theta_max 25.000
_diffrn_reflns_theta_min 1.204
_diffrn_source_current 20.0
_diffrn_source_power 0.9
_diffrn_source_voltage 45.0
_exptl_absorpt_coefficient_mu 3.060
_exptl_absorpt_correction_T_max 0.714
_exptl_absorpt_correction_T_min 0.658
_exptl_absorpt_correction_type multi-scan
_exptl_absorpt_process_details 'SADABS (Bruker, 2005)'
_exptl_crystal_colour red
_exptl_crystal_colour_primary red
_exptl_crystal_density_diffrn 1.402
_exptl_crystal_description block
_exptl_crystal_F_000 1876
_exptl_crystal_size_max 0.14
_exptl_crystal_size_mid 0.13
_exptl_crystal_size_min 0.11
_refine_diff_density_max 0.960
_refine_diff_density_min -0.875
_refine_diff_density_rms 0.110
_refine_ls_extinction_method none
_refine_ls_goodness_of_fit_ref 0.924
_refine_ls_hydrogen_treatment constr
_refine_ls_matrix_type full
_refine_ls_number_parameters 971
_refine_ls_number_reflns 15470
_refine_ls_number_restraints 512
_refine_ls_restrained_S_all 0.968
_refine_ls_R_factor_all 0.0918
_refine_ls_R_factor_gt 0.0481
_refine_ls_shift/su_max 0.001
_refine_ls_shift/su_mean 0.000
_refine_ls_structure_factor_coef Fsqd
_refine_ls_weighting_details 'w=1/[\s^2^(Fo^2^)+(0.0581P)^2^] where P=(Fo^2^+2Fc^2^)/3'
_refine_ls_weighting_scheme calc
_refine_ls_wR_factor_gt 0.1169
_refine_ls_wR_factor_ref 0.1291
_reflns_Friedel_coverage 0.000
_reflns_number_gt 8677
_reflns_number_total 15470
_reflns_threshold_expression 'I > 2\s(I)'
_cod_data_source_file d3dt01809a2.cif
_cod_data_source_block 2_CCDC2
_cod_original_formula_sum 'C49.50 H43 F2 Ir N2 O2.50'
_cod_database_code 7713457
_shelx_shelxl_version_number 2018/3
_shelx_space_group_comment
;
The symmetry employed for this shelxl refinement is uniquely defined
by the following loop, which should always be used as a source of
symmetry information in preference to the above space-group names.
They are only intended as comments.
;
_shelx_estimated_absorpt_t_max 0.729
_shelx_estimated_absorpt_t_min 0.674
_olex2_refinement_description
;
1. Fixed Uiso
 At 1.2 times of:
  All C(H) groups
 At 1.5 times of:
  All C(H,H,H) groups
2. Restrained distances
 C91-C88 = C98-C95 = C49-C46 = C42-C39
 1.53 with sigma of 0.01
 C98-C95 = C95-C96
 1.53 with sigma of 0.02
 C96-C95 = C95-C97
 1.53 with sigma of 0.02
 C97-C95 = C95-C98
 1.53 with sigma of 0.02
 C28-C27 = C32-C31 = C31-C30 = C30-C29 = C29-C28 = C26-C25 = C22-C21 = C25-C24
 = C24-C23
 1.38 with sigma of 0.005
 C35-C34 = C36-C35 = C37-C36 = C38-C37
 1.38 with sigma of 0.005
 C11-C10 = C12-C11 = C13-C12 = C9-C8 = C7-C6 = C3-C2 = C18-C17 = C19-C18 = C17-
 C16 = C16-C15 = C4-C3 = C5-C4 = C6-C5 = C9-C10
 1.38 with sigma of 0.005
 C60-C59 = C59-C58 = C58-C57 = C61-C60 = C62-C61 = C52-C51 = C53-C52 = C54-C53
 = C56-C55 = C55-C54 = C67-C66 = C68-C67 = C66-C65 = C65-C64
 1.38 with sigma of 0.005
 C72-C71 = C73-C72 = C74-C73 = C75-C74 = C71-C70 = C80-C79 = C79-C78 = C78-C77
 = C77-C76 = C81-C80 = C84-C83 = C85-C84 = C87-C86 = C86-C85
 1.38 with sigma of 0.005
 C46-C45 = C43-C42 = C92-C91 = C95-C94
 1.51 with sigma of 0.005
 C77-C79
 2.425 with sigma of 0.04
 C96-C97
 2.65 with sigma of 0.04
 C97-C98
 2.65 with sigma of 0.04
 C98-C96
 2.65 with sigma of 0.04
 C49-C46 \\sim C48-C46 \\sim C47-C46 \\sim C42-C40 \\sim C42-C41 \\sim C42-C39
\\sim C97-C95 \\sim C96-C95
 \\sim C98-C95 \\sim C91-C90 \\sim C91-C89 \\sim C91-C88
 with sigma of 0.02
3. Rigid bond restraints
 C91, C92, O3
 with sigma for 1-2 distances of 0.005 and sigma for 1-3 distances of 0.01
 C43, C42, C41, C39, C40
 with sigma for 1-2 distances of 0.005 and sigma for 1-3 distances of 0.01
 C46, C47
 with sigma for 1-2 distances of 0.005 and sigma for 1-3 distances of 0.01
 C57, C58, C59, C60, C61, C62
 with sigma for 1-2 distances of 0.005 and sigma for 1-3 distances of 0.01
 O4, C94, C95, C96, C98, C97
 with sigma for 1-2 distances of 0.008 and sigma for 1-3 distances of 0.016
 C89, C91
 with sigma for 1-2 distances of 0.005 and sigma for 1-3 distances of 0.01
 C55, C56
 with sigma for 1-2 distances of 0.01 and sigma for 1-3 distances of 0.02
 C70, C71
 with sigma for 1-2 distances of 0.005 and sigma for 1-3 distances of 0.01
 C76, C77
 with sigma for 1-2 distances of 0.005 and sigma for 1-3 distances of 0.01
 C81, C80
 with sigma for 1-2 distances of 0.005 and sigma for 1-3 distances of 0.01
4. Uiso/Uaniso restraints and constraints
C95 \\sim C96 \\sim C97 \\sim C98: within 2A with sigma of 0.01 and sigma for
terminal atoms of 0.02 within 2A
C45 \\sim C46 \\sim C47 \\sim C48 \\sim C49: within 2A with sigma of 0.01 and
sigma for terminal atoms of 0.02 within 2A
C95 \\sim C98 \\sim C97 \\sim C96: within 2A with sigma of 0.005 and sigma for
terminal atoms of 0.01 within 2A
C91 \\sim C90 \\sim C88 \\sim C89: within 2A with sigma of 0.005 and sigma for
terminal atoms of 0.01 within 2A
C42 \\sim C39 \\sim C40 \\sim C41: within 2A with sigma of 0.005 and sigma for
terminal atoms of 0.01 within 2A
Uanis(C95) \\sim Ueq, Uanis(C93) \\sim Ueq, Uanis(C48) \\sim Ueq, Uanis(C79)
\\sim Ueq, Uanis(C10) \\sim Ueq, Uanis(C11) \\sim Ueq, Uanis(C17) \\sim Ueq,
Uanis(C18) \\sim Ueq, Uanis(C36) \\sim Ueq, Uanis(C37) \\sim Ueq: with sigma of
0.01 and sigma for terminal atoms of 0.02
Uanis(C41) \\sim Ueq, Uanis(C39) \\sim Ueq, Uanis(C49) \\sim Ueq, Uanis(C44)
\\sim Ueq, Uanis(C42) \\sim Ueq, Uanis(C97) \\sim Ueq, Uanis(C98) \\sim Ueq,
Uanis(C91) \\sim Ueq, Uanis(C88) \\sim Ueq: with sigma of 0.008 and sigma for
terminal atoms of 0.016
Uanis(C96) \\sim Ueq, Uanis(C46) \\sim Ueq, Uanis(C92) \\sim Ueq, Uanis(C93)
\\sim Ueq, Uanis(C94) \\sim Ueq: with sigma of 0.005 and sigma for terminal
atoms of 0.01
Uanis(C49) \\sim Ueq, Uanis(C40) \\sim Ueq, Uanis(C48) \\sim Ueq, Uanis(C89)
\\sim Ueq, Uanis(C90) \\sim Ueq: with sigma of 0.003 and sigma for terminal
atoms of 0.01
Uanis(C11) \\sim Ueq, Uanis(C12) \\sim Ueq: with sigma of 0.005 and sigma for
terminal atoms of 0.01
Uanis(C16) \\sim Ueq, Uanis(C17) \\sim Ueq, Uanis(C18) \\sim Ueq: with sigma of
0.005 and sigma for terminal atoms of 0.01
Uanis(C20) \\sim Ueq: with sigma of 0.005 and sigma for terminal atoms of 0.01
Uanis(C24) \\sim Ueq: with sigma of 0.005 and sigma for terminal atoms of 0.01
Uanis(C34) \\sim Ueq: with sigma of 0.005 and sigma for terminal atoms of 0.01
Uanis(C36) \\sim Ueq, Uanis(C35) \\sim Ueq: with sigma of 0.005 and sigma for
terminal atoms of 0.01
Uanis(C59) \\sim Ueq, Uanis(C60) \\sim Ueq, Uanis(C61) \\sim Ueq: with sigma of
0.005 and sigma for terminal atoms of 0.01
Uanis(C74) \\sim Ueq, Uanis(C73) \\sim Ueq: with sigma of 0.005 and sigma for
terminal atoms of 0.01
Uanis(C77) \\sim Ueq, Uanis(C78) \\sim Ueq, Uanis(C76) \\sim Ueq, Uanis(C79)
\\sim Ueq, Uanis(C80) \\sim Ueq, Uanis(C81) \\sim Ueq: with sigma of 0.005 and
sigma for terminal atoms of 0.01
5.a Riding coordinates:
 C40(H40A,H40B,H40C), C90(H90A,H90B,H90C)
5.b Aromatic/amide H refined with riding coordinates:
 C3(H3), C4(H4), C5(H5), C6(H6), C9(H9), C10(H10), C11(H11), C12(H12),
 C16(H16), C17(H17), C19(H19), C22(H22), C23(H23), C24(H24), C25(H25), C28(H28),
  C29(H29), C30(H30), C31(H31), C35(H35), C36(H36), C38(H38), C44(H44),
 C52(H52), C53(H53), C54(H54), C55(H55), C58(H58), C59(H59), C60(H60), C61(H61),
  C65(H65), C66(H66), C68(H68), C71(H71), C72(H72), C73(H73), C74(H74),
 C77(H77), C78(H78), C79(H79), C80(H80), C84(H84), C85(H85), C87(H87), C93(H93)
5.c Fitted hexagon refined as free rotating group:
 C14(C1,C2,C7,C8,C13), C21(C26,C27,C32,C33,C20), C63(C62,C57,C56,C51,C50),
 C69(C82,C81,C76,C75,C70)
5.d Idealised Me refined as rotating group:
 C39(H39A,H39B,H39C), C41(H41A,H41B,H41C), C47(H47A,H47B,H47C), C48(H48A,H48B,
 H48C), C49(H49A,H49B,H49C), C88(H88A,H88B,H88C), C89(H89A,H89B,H89C), C96(H96A,
 H96B,H96C), C97(H97A,H97B,H97C), C98(H98A,H98B,H98C)
;
_smtbx_masks_special_details
;
A solvent mask was calculated and 34 electrons were 
found in a volume of 742\%A^3^ in 3 voids per unit cell. 
This is consistent with the presence of 
1[CH3OH] per Asymmetric Unit 
which account for 36 electrons 
per unit cell.
;
_smtbx_masks_void_probe_radius 1.2
_smtbx_masks_void_truncation_radius 1.2
_olex2_submission_special_instructions 'No special instructions were received'

loop_
_space_group_symop_operation_xyz
'x, y, z'
'-x, -y, -z'

loop_
_atom_site_label
_atom_site_type_symbol
_atom_site_fract_x
_atom_site_fract_y
_atom_site_fract_z
_atom_site_U_iso_or_equiv
_atom_site_adp_type
_atom_site_occupancy
_atom_site_site_symmetry_order
_atom_site_calc_flag
_atom_site_refinement_flags_posn
_atom_site_refinement_flags_adp
_atom_site_refinement_flags_occupancy
_atom_site_disorder_assembly
_atom_site_disorder_group
Ir1 Ir 0.48744(2) 0.75510(2) 0.27511(2) 0.04516(11) Uani 1 1 d . . . . .
F1 F 0.5284(4) 0.7360(4) 0.5611(3) 0.113(2) Uani 1 1 d . . . . .
F2 F 0.5204(4) 0.8658(4) 0.0483(3) 0.113(2) Uani 1 1 d . . . . .
O1 O 0.4811(4) 0.8722(3) 0.3036(3) 0.0647(15) Uani 1 1 d . . . . .
O2 O 0.6435(3) 0.8052(3) 0.3565(3) 0.0580(14) Uani 1 1 d . . . . .
N1 N 0.4445(4) 0.7485(3) 0.3647(3) 0.0463(15) Uani 1 1 d . . . . .
N2 N 0.5325(4) 0.7641(4) 0.1871(4) 0.0529(16) Uani 1 1 d . . . . .
C3 C 0.3126(5) 0.6552(4) 0.0757(3) 0.054(2) Uani 1 1 d D . . . .
H3 H 0.380383 0.657675 0.096180 0.065 Uiso 1 1 calc R U . . .
C4 C 0.2546(5) 0.6195(5) -0.0060(4) 0.063(2) Uani 1 1 d D . . . .
H4 H 0.282705 0.598853 -0.040406 0.076 Uiso 1 1 calc R U . . .
C5 C 0.1534(5) 0.6153(5) -0.0356(5) 0.079(3) Uani 1 1 d D . . . .
H5 H 0.112700 0.591740 -0.090511 0.095 Uiso 1 1 calc R U . . .
C6 C 0.1129(6) 0.6462(5) 0.0167(3) 0.075(3) Uani 1 1 d D . . . .
H6 H 0.043906 0.640001 -0.003450 0.090 Uiso 1 1 calc R U . . .
C9 C 0.0347(5) 0.7229(6) 0.1260(5) 0.083(3) Uani 1 1 d D . . . .
H9 H -0.006352 0.703019 0.071068 0.100 Uiso 1 1 calc R U . . .
C10 C -0.0032(7) 0.7595(5) 0.1774(5) 0.091(3) Uani 1 1 d D U . . .
H10 H -0.069719 0.760258 0.157569 0.109 Uiso 1 1 calc R U . . .
C11 C 0.0589(6) 0.7950(5) 0.2583(5) 0.088(3) Uani 1 1 d D U . . .
H11 H 0.038138 0.824690 0.293683 0.105 Uiso 1 1 calc R U . . .
C12 C 0.1527(6) 0.7849(4) 0.2851(4) 0.070(2) Uani 1 1 d D U . . .
H12 H 0.194433 0.807305 0.339864 0.084 Uiso 1 1 calc R U . . .
C14 C 0.2892(3) 0.7436(3) 0.26398(19) 0.054(2) Uani 1 1 d G . . . .
C1 C 0.3313(2) 0.7162(3) 0.2113(3) 0.0453(18) Uani 1 1 d G . . . .
C2 C 0.2731(3) 0.6876(3) 0.1287(2) 0.0479(19) Uani 1 1 d DG . . . .
C7 C 0.1728(3) 0.6865(3) 0.0987(2) 0.0507(19) Uani 1 1 d DG . . . .
C8 C 0.1306(2) 0.7139(3) 0.1514(3) 0.059(2) Uani 1 1 d DG . . . .
C13 C 0.1888(4) 0.7425(3) 0.2340(3) 0.059(2) Uani 1 1 d DG . . . .
C15 C 0.3462(6) 0.7433(4) 0.3469(4) 0.053(2) Uani 1 1 d D . . . .
C16 C 0.3061(6) 0.7309(5) 0.4008(4) 0.064(2) Uani 1 1 d D U . . .
H16 H 0.237593 0.724228 0.387738 0.076 Uiso 1 1 calc R U . . .
C17 C 0.3661(6) 0.7281(5) 0.4739(4) 0.075(3) Uani 1 1 d D U . . .
H17 H 0.339399 0.720377 0.510520 0.090 Uiso 1 1 calc R U . . .
C18 C 0.4666(6) 0.7371(5) 0.4906(5) 0.072(2) Uani 1 1 d D U . . .
C19 C 0.5048(6) 0.7456(4) 0.4349(4) 0.056(2) Uani 1 1 d D . . . .
H19 H 0.572160 0.749299 0.445887 0.067 Uiso 1 1 calc R U . . .
C21 C 0.4818(3) 0.5807(3) 0.2611(3) 0.0474(19) Uani 1 1 d DG . . . .
C26 C 0.5287(4) 0.5232(2) 0.2520(3) 0.052(2) Uani 1 1 d DG . . . .
C27 C 0.6025(4) 0.5314(3) 0.2219(3) 0.060(2) Uani 1 1 d DG . . . .
C32 C 0.6294(3) 0.5971(3) 0.2009(3) 0.057(2) Uani 1 1 d DG . . . .
C33 C 0.5825(4) 0.6546(2) 0.2100(3) 0.053(2) Uani 1 1 d G . . . .
C20 C 0.5087(3) 0.6464(2) 0.2401(3) 0.0436(17) Uani 1 1 d G U . . .
C22 C 0.4035(4) 0.5682(4) 0.2865(4) 0.052(2) Uani 1 1 d D . . . .
H22 H 0.372553 0.606842 0.293221 0.062 Uiso 1 1 calc R U . . .
C23 C 0.3699(6) 0.5007(4) 0.3022(4) 0.060(2) Uani 1 1 d D . . . .
H23 H 0.318009 0.494307 0.319658 0.072 Uiso 1 1 calc R U . . .
C24 C 0.4150(6) 0.4433(5) 0.2913(5) 0.070(2) Uani 1 1 d D U . . .
H24 H 0.395044 0.397842 0.302619 0.084 Uiso 1 1 calc R U . . .
C25 C 0.4899(6) 0.4535(4) 0.2635(5) 0.065(2) Uani 1 1 d D . . . .
H25 H 0.515714 0.412333 0.251918 0.078 Uiso 1 1 calc R U . . .
C28 C 0.6637(6) 0.4830(5) 0.2257(5) 0.077(3) Uani 1 1 d D . . . .
H28 H 0.647933 0.440333 0.242134 0.093 Uiso 1 1 calc R U . . .
C29 C 0.7461(7) 0.4948(6) 0.2063(6) 0.089(3) Uani 1 1 d D . . . .
H29 H 0.782607 0.459370 0.206996 0.106 Uiso 1 1 calc R U . . .
C30 C 0.7735(6) 0.5602(5) 0.1859(5) 0.083(3) Uani 1 1 d D . . . .
H30 H 0.829885 0.570716 0.174000 0.100 Uiso 1 1 calc R U . . .
C31 C 0.7151(5) 0.6097(5) 0.1837(4) 0.071(2) Uani 1 1 d D . . . .
H31 H 0.733670 0.653788 0.169977 0.085 Uiso 1 1 calc R U . . .
C34 C 0.5748(6) 0.7094(5) 0.1641(4) 0.058(2) Uani 1 1 d D U . . .
C35 C 0.5949(6) 0.7042(5) 0.0965(4) 0.069(2) Uani 1 1 d D U . . .
H35 H 0.620119 0.664709 0.078047 0.082 Uiso 1 1 calc R U . . .
C36 C 0.5784(7) 0.7561(5) 0.0562(5) 0.087(3) Uani 1 1 d D U . . .
H36 H 0.593582 0.753469 0.011831 0.104 Uiso 1 1 calc R U . . .
C37 C 0.5385(7) 0.8122(5) 0.0842(5) 0.075(3) Uani 1 1 d D U . . .
C38 C 0.5132(6) 0.8160(5) 0.1486(4) 0.065(2) Uani 1 1 d D . . . .
H38 H 0.483750 0.853038 0.165201 0.078 Uiso 1 1 calc R U . . .
C39 C 0.4480(10) 1.0055(8) 0.3833(8) 0.167(4) Uani 1 1 d D U . . .
H39A H 0.472219 0.997901 0.434173 0.251 Uiso 1 1 calc R U . . .
H39B H 0.387784 0.962363 0.345887 0.251 Uiso 1 1 calc R U . . .
H39C H 0.432705 1.054213 0.390329 0.251 Uiso 1 1 calc R U . . .
C40 C 0.6147(10) 1.0860(7) 0.3985(9) 0.200(5) Uani 1 1 d D U . . .
H40A H 0.589642 1.129962 0.398537 0.299 Uiso 1 1 d R U . . .
H40B H 0.666462 1.090722 0.378447 0.299 Uiso 1 1 d R U . . .
H40C H 0.642922 1.085702 0.452437 0.299 Uiso 1 1 d R U . . .
C41 C 0.4734(10) 1.0071(7) 0.2661(7) 0.155(4) Uani 1 1 d D U . . .
H41A H 0.407978 0.967094 0.240899 0.233 Uiso 1 1 calc R U . . .
H41B H 0.512344 0.995409 0.235695 0.233 Uiso 1 1 calc R U . . .
H41C H 0.465054 1.057674 0.268145 0.233 Uiso 1 1 calc R U . . .
C42 C 0.5288(10) 1.0088(6) 0.3512(8) 0.148(3) Uani 1 1 d D U . . .
C43 C 0.5526(8) 0.9329(5) 0.3508(5) 0.077(3) Uani 1 1 d D U . . .
C44 C 0.6490(7) 0.9382(5) 0.3971(5) 0.083(3) Uani 1 1 d . U . . .
H44 H 0.692320 0.988637 0.431544 0.099 Uiso 1 1 calc R U . . .
C45 C 0.6910(5) 0.8764(5) 0.3990(5) 0.071(2) Uani 1 1 d D U . . .
C46 C 0.7994(6) 0.8922(5) 0.4575(5) 0.086(2) Uani 1 1 d D U . . .
C47 C 0.8532(7) 0.8596(7) 0.4088(6) 0.123(4) Uani 1 1 d D U . . .
H47A H 0.827937 0.802855 0.389403 0.184 Uiso 1 1 calc R U . . .
H47B H 0.924837 0.877373 0.441995 0.184 Uiso 1 1 calc R U . . .
H47C H 0.841377 0.877714 0.364002 0.184 Uiso 1 1 calc R U . . .
C48 C 0.8611(7) 0.9788(5) 0.5048(6) 0.124(4) Uani 1 1 d D U . . .
H48A H 0.864221 1.006167 0.468087 0.186 Uiso 1 1 calc R U . . .
H48B H 0.928578 0.983132 0.538947 0.186 Uiso 1 1 calc R U . . .
H48C H 0.829378 1.001921 0.537157 0.186 Uiso 1 1 calc R U . . .
C49 C 0.7935(8) 0.8482(6) 0.5161(6) 0.128(4) Uani 1 1 d D U . . .
H49A H 0.750900 0.864582 0.541172 0.192 Uiso 1 1 calc R U . . .
H49B H 0.860379 0.860213 0.556649 0.192 Uiso 1 1 calc R U . . .
H49C H 0.765398 0.792224 0.487006 0.192 Uiso 1 1 calc R U . . .
Ir2 Ir 0.01351(2) 0.23884(2) 0.22670(2) 0.04645(11) Uani 1 1 d . . . . .
F3 F 0.2894(5) 0.0970(4) 0.2971(4) 0.136(2) Uani 1 1 d . . . . .
F4 F -0.3514(4) 0.2686(4) 0.1018(4) 0.133(2) Uani 1 1 d . . . . .
O3 O -0.0551(4) 0.1762(3) 0.1014(3) 0.0728(17) Uani 1 1 d . U . . .
O4 O -0.0524(4) 0.1312(3) 0.2400(3) 0.0739(17) Uani 1 1 d . U . . .
N3 N 0.1368(5) 0.2100(3) 0.2263(3) 0.0518(16) Uani 1 1 d . . . . .
N4 N -0.1147(4) 0.2616(4) 0.2272(4) 0.0561(17) Uani 1 1 d . . . . .
C52 C 0.0260(5) 0.4349(4) 0.2577(4) 0.0468(18) Uani 1 1 d D . . . .
H52 H -0.001995 0.403209 0.281254 0.056 Uiso 1 1 calc R U . . .
C53 C 0.0205(6) 0.5106(4) 0.2718(4) 0.061(2) Uani 1 1 d D . . . .
H53 H -0.009693 0.529739 0.305145 0.073 Uiso 1 1 calc R U . . .
C54 C 0.0604(6) 0.5578(4) 0.2359(5) 0.067(2) Uani 1 1 d D . . . .
H54 H 0.056886 0.608777 0.244101 0.080 Uiso 1 1 calc R U . . .
C55 C 0.1056(6) 0.5272(3) 0.1876(4) 0.062(2) Uani 1 1 d D U . . .
H55 H 0.134950 0.559631 0.165331 0.075 Uiso 1 1 calc R U . . .
C58 C 0.1886(6) 0.4606(5) 0.0777(4) 0.072(2) Uani 1 1 d D U . . .
H58 H 0.176216 0.508228 0.079215 0.087 Uiso 1 1 calc R U . . .
C59 C 0.2311(7) 0.4317(5) 0.0264(5) 0.088(3) Uani 1 1 d D U . . .
H59 H 0.251610 0.460756 -0.002482 0.106 Uiso 1 1 calc R U . . .
C60 C 0.2417(6) 0.3581(5) 0.0196(5) 0.082(2) Uani 1 1 d D U . . .
H60 H 0.266659 0.335298 -0.016331 0.099 Uiso 1 1 calc R U . . .
C61 C 0.2151(6) 0.3182(4) 0.0665(4) 0.067(2) Uani 1 1 d D U . . .
H61 H 0.221094 0.268075 0.060505 0.081 Uiso 1 1 calc R U . . .
C63 C 0.1420(4) 0.3055(2) 0.1614(3) 0.0483(19) Uani 1 1 d G . . . .
C62 C 0.1793(3) 0.3512(3) 0.1228(3) 0.0508(18) Uani 1 1 d DG U . . .
C57 C 0.1631(3) 0.4235(3) 0.1273(3) 0.0511(18) Uani 1 1 d DG U . . .
C56 C 0.1095(3) 0.4500(2) 0.1705(3) 0.0466(18) Uani 1 1 d DG U . . .
C51 C 0.0721(3) 0.4043(3) 0.2091(2) 0.0423(18) Uani 1 1 d DG . . . .
C50 C 0.0884(3) 0.3321(2) 0.2045(3) 0.0444(18) Uani 1 1 d G . . . .
C64 C 0.1867(5) 0.2464(4) 0.1887(4) 0.052(2) Uani 1 1 d D . . . .
C65 C 0.2756(6) 0.2332(4) 0.1898(4) 0.066(2) Uani 1 1 d D . . . .
H65 H 0.311311 0.258437 0.165826 0.079 Uiso 1 1 calc R U . . .
C66 C 0.3118(7) 0.1829(5) 0.2264(5) 0.086(3) Uani 1 1 d D . . . .
H66 H 0.371621 0.173702 0.227393 0.103 Uiso 1 1 calc R U . . .
C67 C 0.2574(7) 0.1467(5) 0.2613(6) 0.083(3) Uani 1 1 d D . . . .
C68 C 0.1688(6) 0.1592(5) 0.2617(5) 0.071(2) Uani 1 1 d D . . . .
H68 H 0.132646 0.133839 0.285285 0.085 Uiso 1 1 calc R U . . .
C69 C 0.0589(4) 0.2952(3) 0.3479(2) 0.0469(18) Uani 1 1 d G . . . .
C82 C -0.0247(3) 0.2778(3) 0.3663(3) 0.062(2) Uani 1 1 d G . . . .
C81 C -0.0108(3) 0.2925(3) 0.4459(3) 0.063(2) Uani 1 1 d DG U . . .
C76 C 0.0867(4) 0.3248(3) 0.5072(2) 0.059(2) Uani 1 1 d DG U . . .
C75 C 0.1703(3) 0.3422(3) 0.4888(2) 0.061(2) Uani 1 1 d DG . . . .
C70 C 0.1564(3) 0.3274(3) 0.4092(3) 0.0484(19) Uani 1 1 d DG U . . .
C71 C 0.2420(4) 0.3491(4) 0.3935(4) 0.058(2) Uani 1 1 d D U . . .
H71 H 0.232749 0.336737 0.340066 0.070 Uiso 1 1 calc R U . . .
C72 C 0.3404(5) 0.3881(5) 0.4530(4) 0.078(3) Uani 1 1 d D . . . .
H72 H 0.395392 0.402048 0.440194 0.093 Uiso 1 1 calc R U . . .
C73 C 0.3524(6) 0.4051(5) 0.5324(5) 0.084(3) Uani 1 1 d D U . . .
H73 H 0.416389 0.430971 0.574526 0.101 Uiso 1 1 calc R U . . .
C74 C 0.2681(4) 0.3831(5) 0.5480(4) 0.081(3) Uani 1 1 d D U . . .
H74 H 0.277360 0.396491 0.601541 0.097 Uiso 1 1 calc R U . . .
C77 C 0.0985(7) 0.3300(5) 0.5852(4) 0.079(3) Uani 1 1 d D U . . .
H77 H 0.162888 0.353212 0.627236 0.095 Uiso 1 1 calc R U . . .
C78 C 0.0159(6) 0.3013(5) 0.6010(5) 0.091(3) Uani 1 1 d D U . . .
H78 H 0.025276 0.309353 0.654101 0.109 Uiso 1 1 calc R U . . .
C79 C -0.0798(7) 0.2610(6) 0.5402(4) 0.093(3) Uani 1 1 d D U . . .
H79 H -0.133887 0.236845 0.549977 0.111 Uiso 1 1 calc R U . . .
C80 C -0.0904(5) 0.2586(5) 0.4639(5) 0.082(3) Uani 1 1 d D U . . .
H80 H -0.154393 0.232812 0.421764 0.098 Uiso 1 1 calc R U . . .
C83 C -0.1183(6) 0.2768(5) 0.3017(5) 0.065(2) Uani 1 1 d D . . . .
C84 C -0.2060(6) 0.2877(6) 0.3065(6) 0.091(3) Uani 1 1 d D . . . .
H84 H -0.211031 0.298523 0.355636 0.109 Uiso 1 1 calc R U . . .
C85 C -0.2859(6) 0.2827(6) 0.2389(6) 0.096(3) Uani 1 1 d D . . . .
H85 H -0.345373 0.288577 0.242466 0.115 Uiso 1 1 calc R U . . .
C86 C -0.2784(7) 0.2691(6) 0.1664(6) 0.089(3) Uani 1 1 d D . . . .
C87 C -0.1906(6) 0.2598(5) 0.1618(5) 0.068(2) Uani 1 1 d D . . . .
H87 H -0.183666 0.252260 0.113509 0.082 Uiso 1 1 calc R U . . .
C88 C -0.0628(11) 0.1032(9) -0.0502(8) 0.186(5) Uani 1 1 d D U . . .
H88A H -0.086805 0.108935 -0.101960 0.279 Uiso 1 1 calc R U . . .
H88B H -0.033946 0.061085 -0.052654 0.279 Uiso 1 1 calc R U . . .
H88C H -0.012028 0.151609 -0.010927 0.279 Uiso 1 1 calc R U . . .
C89 C -0.2165(11) 0.1332(8) -0.0532(8) 0.177(5) Uani 1 1 d D U . . .
H89A H -0.177222 0.188275 -0.026927 0.265 Uiso 1 1 calc R U . . .
H89B H -0.273328 0.122725 -0.039155 0.265 Uiso 1 1 calc R U . . .
H89C H -0.240689 0.119927 -0.110426 0.265 Uiso 1 1 calc R U . . .
C90 C -0.2144(11) -0.0015(8) -0.0735(8) 0.196(5) Uani 1 1 d D U . . .
H90A H -0.216902 -0.015681 -0.126873 0.293 Uiso 1 1 d R U . . .
H90B H -0.282172 -0.012481 -0.076533 0.293 Uiso 1 1 d R U . . .
H90C H -0.180542 -0.031821 -0.045643 0.293 Uiso 1 1 d R U . . .
C91 C -0.1510(10) 0.0841(8) -0.0264(6) 0.156(4) Uani 1 1 d D U . . .
C92 C -0.1087(8) 0.1081(6) 0.0645(6) 0.095(3) Uani 1 1 d D U . . .
C93 C -0.1329(9) 0.0530(7) 0.1015(7) 0.119(4) Uani 1 1 d . U . . .
H93 H -0.169864 0.001146 0.067203 0.143 Uiso 1 1 calc R U . . .
C94 C -0.1075(8) 0.0677(6) 0.1839(7) 0.095(3) Uani 1 1 d D U . . .
C95 C -0.1346(10) 0.0004(7) 0.2124(8) 0.173(4) Uani 1 1 d D U . . .
C96 C -0.0436(10) -0.0026(8) 0.2789(9) 0.199(5) Uani 1 1 d D U . . .
H96A H 0.015388 0.010713 0.267990 0.299 Uiso 1 1 calc R U . . .
H96B H -0.056470 -0.054974 0.281283 0.299 Uiso 1 1 calc R U . . .
H96C H -0.032110 0.034446 0.329489 0.299 Uiso 1 1 calc R U . . .
C97 C -0.1831(11) -0.0807(7) 0.1459(8) 0.199(5) Uani 1 1 d D U . . .
H97A H -0.246116 -0.082588 0.106636 0.299 Uiso 1 1 calc R U . . .
H97B H -0.195584 -0.120809 0.168607 0.299 Uiso 1 1 calc R U . . .
H97C H -0.138047 -0.089601 0.120550 0.299 Uiso 1 1 calc R U . . .
C98 C -0.2122(11) 0.0190(8) 0.2422(8) 0.194(5) Uani 1 1 d D U . . .
H98A H -0.178653 0.052557 0.297750 0.292 Uiso 1 1 calc R U . . .
H98B H -0.258374 -0.029217 0.236745 0.292 Uiso 1 1 calc R U . . .
H98C H -0.249258 0.045513 0.210970 0.292 Uiso 1 1 calc R U . . .

loop_
_atom_site_aniso_label
_atom_site_aniso_U_11
_atom_site_aniso_U_22
_atom_site_aniso_U_33
_atom_site_aniso_U_23
_atom_site_aniso_U_13
_atom_site_aniso_U_12
Ir1 0.03700(19) 0.0494(2) 0.04346(19) 0.01367(15) 0.01223(14) 0.01351(15)
F1 0.133(5) 0.157(6) 0.053(3) 0.041(4) 0.024(3) 0.071(4)
F2 0.126(5) 0.125(5) 0.111(5) 0.085(4) 0.045(4) 0.035(4)
O1 0.060(4) 0.054(4) 0.066(4) 0.014(3) 0.012(3) 0.023(3)
O2 0.036(3) 0.051(3) 0.064(3) 0.017(3) 0.002(3) 0.005(3)
N1 0.048(4) 0.047(4) 0.035(3) 0.004(3) 0.012(3) 0.017(3)
N2 0.038(4) 0.056(4) 0.050(4) 0.015(3) 0.012(3) 0.002(3)
C3 0.048(5) 0.067(6) 0.044(5) 0.025(4) 0.018(4) 0.010(4)
C4 0.057(6) 0.085(6) 0.052(5) 0.029(5) 0.028(4) 0.017(5)
C5 0.059(6) 0.090(7) 0.051(5) 0.023(5) -0.009(5) 0.008(5)
C6 0.047(5) 0.094(7) 0.069(6) 0.028(6) 0.009(5) 0.021(5)
C9 0.062(6) 0.110(8) 0.088(7) 0.047(6) 0.027(5) 0.042(6)
C10 0.061(5) 0.102(7) 0.121(7) 0.038(5) 0.040(5) 0.045(5)
C11 0.088(5) 0.090(5) 0.096(5) 0.033(4) 0.045(4) 0.037(4)
C12 0.065(4) 0.073(4) 0.078(4) 0.030(3) 0.030(3) 0.029(3)
C14 0.043(5) 0.062(5) 0.058(5) 0.020(4) 0.023(4) 0.014(4)
C1 0.042(4) 0.049(5) 0.050(4) 0.019(4) 0.019(4) 0.023(4)
C2 0.049(5) 0.056(5) 0.051(5) 0.029(4) 0.025(4) 0.019(4)
C7 0.035(4) 0.065(5) 0.058(5) 0.033(4) 0.016(4) 0.018(4)
C8 0.039(5) 0.079(6) 0.077(6) 0.046(5) 0.025(4) 0.027(4)
C13 0.047(5) 0.056(5) 0.076(6) 0.019(5) 0.031(4) 0.018(4)
C15 0.059(5) 0.049(5) 0.060(5) 0.016(4) 0.033(4) 0.026(4)
C16 0.064(4) 0.074(4) 0.061(4) 0.024(3) 0.035(3) 0.026(3)
C17 0.080(4) 0.088(5) 0.069(4) 0.017(3) 0.049(4) 0.030(4)
C18 0.085(5) 0.073(4) 0.056(4) 0.023(3) 0.024(3) 0.026(4)
C19 0.048(5) 0.068(6) 0.047(5) 0.020(4) 0.016(4) 0.014(4)
C21 0.045(5) 0.053(5) 0.039(4) 0.020(4) 0.013(4) 0.010(4)
C26 0.057(5) 0.052(5) 0.039(4) 0.010(4) 0.015(4) 0.018(4)
C27 0.077(6) 0.059(6) 0.044(5) 0.011(4) 0.021(4) 0.036(5)
C32 0.049(5) 0.077(6) 0.040(4) 0.004(4) 0.020(4) 0.024(5)
C33 0.052(5) 0.063(5) 0.052(5) 0.025(4) 0.029(4) 0.018(4)
C20 0.036(3) 0.057(4) 0.040(3) 0.017(3) 0.015(3) 0.020(3)
C22 0.052(5) 0.042(5) 0.046(4) 0.012(4) 0.009(4) 0.008(4)
C23 0.044(5) 0.069(6) 0.056(5) 0.021(4) 0.016(4) 0.007(4)
C24 0.071(4) 0.061(4) 0.069(4) 0.027(3) 0.018(3) 0.018(3)
C25 0.066(6) 0.053(5) 0.065(5) 0.011(4) 0.018(5) 0.026(5)
C28 0.070(6) 0.084(7) 0.067(6) 0.019(5) 0.018(5) 0.030(6)
C29 0.093(8) 0.105(9) 0.075(7) 0.020(6) 0.033(6) 0.062(7)
C30 0.062(6) 0.130(10) 0.060(6) 0.015(6) 0.031(5) 0.044(7)
C31 0.068(6) 0.098(7) 0.053(5) 0.025(5) 0.026(5) 0.039(6)
C34 0.050(4) 0.068(4) 0.053(4) 0.016(3) 0.023(3) 0.017(3)
C35 0.068(4) 0.079(4) 0.069(4) 0.033(3) 0.036(3) 0.022(3)
C36 0.087(5) 0.099(5) 0.081(5) 0.037(4) 0.044(4) 0.018(4)
C37 0.080(6) 0.076(6) 0.069(5) 0.044(5) 0.025(4) 0.011(5)
C38 0.055(5) 0.064(6) 0.073(6) 0.035(5) 0.019(5) 0.010(4)
C39 0.206(8) 0.147(7) 0.174(7) 0.063(6) 0.070(6) 0.116(6)
C40 0.205(7) 0.123(6) 0.220(7) 0.048(6) 0.025(6) 0.074(5)
C41 0.196(8) 0.114(6) 0.169(7) 0.082(6) 0.045(5) 0.088(6)
C42 0.169(6) 0.116(5) 0.166(6) 0.061(5) 0.042(4) 0.088(4)
C43 0.092(7) 0.065(5) 0.051(5) 0.017(5) 0.004(5) 0.029(5)
C44 0.074(5) 0.054(5) 0.086(5) 0.018(4) -0.001(4) 0.020(4)
C45 0.054(5) 0.066(5) 0.073(5) 0.032(4) 0.002(4) 0.015(4)
C46 0.076(4) 0.074(4) 0.090(4) 0.038(3) 0.012(3) 0.018(3)
C47 0.066(7) 0.137(9) 0.144(9) 0.042(7) 0.021(6) 0.036(6)
C48 0.093(6) 0.096(6) 0.135(7) 0.042(6) -0.003(5) 0.022(5)
C49 0.112(7) 0.122(7) 0.116(7) 0.069(6) -0.004(5) 0.024(6)
Ir2 0.0464(2) 0.0465(2) 0.04007(18) 0.01663(15) 0.01127(15) 0.01202(16)
F3 0.156(6) 0.145(6) 0.162(6) 0.100(5) 0.061(5) 0.111(5)
F4 0.068(4) 0.184(7) 0.133(5) 0.076(5) 0.005(4) 0.051(4)
O3 0.082(4) 0.057(3) 0.056(3) 0.020(3) 0.009(3) 0.011(3)
O4 0.069(4) 0.071(4) 0.069(4) 0.039(3) 0.014(3) 0.004(3)
N3 0.060(4) 0.034(4) 0.045(4) 0.007(3) 0.007(3) 0.019(3)
N4 0.037(4) 0.056(4) 0.062(4) 0.028(4) 0.007(3) 0.003(3)
C52 0.043(4) 0.043(5) 0.054(5) 0.021(4) 0.018(4) 0.014(4)
C53 0.070(6) 0.066(6) 0.058(5) 0.017(4) 0.034(5) 0.033(5)
C54 0.079(6) 0.050(5) 0.083(6) 0.029(5) 0.034(5) 0.035(5)
C55 0.062(5) 0.069(6) 0.068(6) 0.032(5) 0.035(5) 0.022(5)
C58 0.077(6) 0.077(6) 0.073(6) 0.035(5) 0.035(5) 0.028(5)
C59 0.098(5) 0.097(4) 0.084(4) 0.041(4) 0.054(4) 0.021(4)
C60 0.085(5) 0.098(4) 0.079(4) 0.024(3) 0.057(4) 0.026(3)
C61 0.067(4) 0.078(4) 0.064(4) 0.024(3) 0.033(3) 0.027(3)
C63 0.052(5) 0.044(5) 0.055(5) 0.017(4) 0.027(4) 0.020(4)
C62 0.039(4) 0.062(5) 0.055(4) 0.019(4) 0.026(4) 0.016(4)
C57 0.037(4) 0.062(5) 0.053(5) 0.022(4) 0.017(3) 0.014(4)
C56 0.039(4) 0.052(5) 0.045(4) 0.020(4) 0.011(3) 0.014(4)
C51 0.049(5) 0.051(5) 0.033(4) 0.017(3) 0.015(3) 0.028(4)
C50 0.048(4) 0.050(5) 0.034(4) 0.018(3) 0.011(3) 0.017(4)
C64 0.063(5) 0.049(5) 0.041(4) 0.009(4) 0.020(4) 0.023(4)
C65 0.074(6) 0.064(6) 0.060(5) 0.013(4) 0.025(5) 0.041(5)
C66 0.078(7) 0.094(8) 0.095(8) 0.022(6) 0.034(6) 0.063(6)
C67 0.104(9) 0.074(7) 0.086(7) 0.039(6) 0.033(6) 0.057(7)
C68 0.080(7) 0.068(6) 0.069(6) 0.032(5) 0.023(5) 0.032(5)
C69 0.050(5) 0.042(4) 0.051(4) 0.024(4) 0.019(4) 0.012(4)
C82 0.057(5) 0.088(7) 0.054(5) 0.034(5) 0.027(4) 0.030(5)
C81 0.068(4) 0.066(4) 0.063(4) 0.022(3) 0.036(3) 0.022(3)
C76 0.066(4) 0.066(4) 0.052(3) 0.018(3) 0.030(3) 0.030(3)
C75 0.066(6) 0.066(6) 0.048(5) 0.023(4) 0.018(4) 0.022(5)
C70 0.052(5) 0.058(5) 0.043(4) 0.023(4) 0.017(4) 0.030(4)
C71 0.056(5) 0.076(6) 0.041(4) 0.015(4) 0.015(4) 0.032(5)
C72 0.064(6) 0.095(7) 0.054(5) 0.016(5) 0.013(5) 0.017(5)
C73 0.079(5) 0.091(5) 0.069(4) 0.025(4) 0.018(3) 0.023(4)
C74 0.089(5) 0.090(5) 0.064(4) 0.026(4) 0.037(4) 0.022(4)
C77 0.088(5) 0.085(5) 0.070(4) 0.026(3) 0.036(3) 0.030(4)
C78 0.106(5) 0.095(5) 0.081(5) 0.032(4) 0.048(4) 0.032(4)
C79 0.096(5) 0.107(5) 0.092(5) 0.039(4) 0.058(4) 0.029(4)
C80 0.086(4) 0.093(5) 0.080(4) 0.037(4) 0.044(3) 0.030(3)
C83 0.055(6) 0.079(6) 0.078(6) 0.037(5) 0.038(5) 0.024(5)
C84 0.068(7) 0.139(10) 0.117(9) 0.080(8) 0.055(6) 0.060(7)
C85 0.052(6) 0.120(9) 0.144(10) 0.074(9) 0.043(7) 0.046(6)
C86 0.066(7) 0.101(8) 0.101(8) 0.055(7) 0.018(6) 0.031(6)
C87 0.050(5) 0.076(6) 0.075(6) 0.045(5) 0.014(5) 0.011(5)
C88 0.214(9) 0.195(8) 0.116(7) 0.020(7) 0.071(7) 0.036(7)
C89 0.203(8) 0.149(7) 0.126(6) 0.055(6) 0.009(6) 0.049(6)
C90 0.223(8) 0.163(7) 0.149(7) 0.051(6) 0.040(6) 0.028(6)
C91 0.191(6) 0.142(6) 0.108(4) 0.047(4) 0.035(4) 0.044(5)
C92 0.104(5) 0.077(4) 0.092(4) 0.035(4) 0.028(4) 0.018(4)
C93 0.127(6) 0.103(5) 0.113(5) 0.044(4) 0.038(4) 0.018(4)
C94 0.098(5) 0.084(4) 0.092(5) 0.038(4) 0.026(4) 0.020(4)
C95 0.197(7) 0.143(6) 0.183(7) 0.102(5) 0.062(5) 0.035(5)
C96 0.219(8) 0.164(7) 0.196(7) 0.120(6) 0.041(5) 0.030(6)
C97 0.224(9) 0.131(7) 0.209(8) 0.094(6) 0.045(7) 0.027(7)
C98 0.226(8) 0.173(8) 0.203(9) 0.101(7) 0.103(6) 0.032(7)

loop_
_atom_type_symbol
_atom_type_description
_atom_type_scat_dispersion_real
_atom_type_scat_dispersion_imag
_atom_type_scat_source
C C 0.0033 0.0016 'International Tables Vol C Tables 4.2.6.8 and 6.1.1.4'
F F 0.0171 0.0103 'International Tables Vol C Tables 4.2.6.8 and 6.1.1.4'
H H 0.0000 0.0000 'International Tables Vol C Tables 4.2.6.8 and 6.1.1.4'
Ir Ir -1.4442 7.9887 'International Tables Vol C Tables 4.2.6.8 and 6.1.1.4'
N N 0.0061 0.0033 'International Tables Vol C Tables 4.2.6.8 and 6.1.1.4'
O O 0.0106 0.0060 'International Tables Vol C Tables 4.2.6.8 and 6.1.1.4'

loop_
_geom_angle_atom_site_label_1
_geom_angle_atom_site_label_2
_geom_angle_atom_site_label_3
_geom_angle
_geom_angle_site_symmetry_1
_geom_angle_site_symmetry_3
_geom_angle_publ_flag
O1 Ir1 O2 86.7(2) . . ?
N1 Ir1 O1 86.5(2) . . ?
N1 Ir1 O2 92.0(2) . . ?
N1 Ir1 C1 80.3(2) . . ?
N1 Ir1 C20 101.4(2) . . ?
N2 Ir1 O1 92.6(2) . . ?
N2 Ir1 O2 87.1(2) . . ?
N2 Ir1 N1 178.7(2) . . ?
N2 Ir1 C1 100.5(2) . . ?
N2 Ir1 C20 79.5(2) . . ?
C1 Ir1 O1 87.74(19) . . ?
C1 Ir1 O2 170.75(19) . . ?
C1 Ir1 C20 96.97(18) . . ?
C20 Ir1 O1 171.4(2) . . ?
C20 Ir1 O2 89.51(19) . . ?
C43 O1 Ir1 126.2(5) . . ?
C45 O2 Ir1 127.3(5) . . ?
C15 N1 Ir1 114.1(4) . . ?
C19 N1 Ir1 124.3(5) . . ?
C19 N1 C15 121.5(6) . . ?
C34 N2 Ir1 114.6(5) . . ?
C34 N2 C38 122.3(6) . . ?
C38 N2 Ir1 122.8(5) . . ?
C4 C3 H3 118.9 . . ?
C4 C3 C2 122.2(6) . . ?
C2 C3 H3 118.9 . . ?
C3 C4 H4 120.8 . . ?
C3 C4 C5 118.3(7) . . ?
C5 C4 H4 120.8 . . ?
C4 C5 H5 120.0 . . ?
C4 C5 C6 119.9(7) . . ?
C6 C5 H5 120.0 . . ?
C5 C6 H6 119.1 . . ?
C5 C6 C7 121.9(7) . . ?
C7 C6 H6 119.1 . . ?
C10 C9 H9 118.0 . . ?
C10 C9 C8 124.1(7) . . ?
C8 C9 H9 118.0 . . ?
C9 C10 H10 120.5 . . ?
C11 C10 C9 119.1(8) . . ?
C11 C10 H10 120.5 . . ?
C10 C11 H11 121.2 . . ?
C12 C11 C10 117.6(8) . . ?
C12 C11 H11 121.2 . . ?
C11 C12 H12 118.3 . . ?
C11 C12 C13 123.5(7) . . ?
C13 C12 H12 118.3 . . ?
C1 C14 C13 120.0 . . ?
C1 C14 C15 112.0(4) . . ?
C13 C14 C15 124.1(4) . . ?
C14 C1 Ir1 108.0(3) . . ?
C2 C1 Ir1 129.8(3) . . ?
C2 C1 C14 120.0 . . ?
C1 C2 C3 120.3(4) . . ?
C1 C2 C7 120.0 . . ?
C7 C2 C3 119.6(4) . . ?
C2 C7 C6 117.8(5) . . ?
C8 C7 C6 121.5(5) . . ?
C8 C7 C2 120.0 . . ?
C7 C8 C9 123.2(5) . . ?
C7 C8 C13 120.0 . . ?
C13 C8 C9 116.4(5) . . ?
C14 C13 C12 119.9(5) . . ?
C8 C13 C12 118.8(5) . . ?
C8 C13 C14 120.0 . . ?
N1 C15 C14 114.0(5) . . ?
N1 C15 C16 118.9(7) . . ?
C16 C15 C14 126.8(7) . . ?
C15 C16 H16 119.5 . . ?
C15 C16 C17 121.0(7) . . ?
C17 C16 H16 119.5 . . ?
C16 C17 H17 121.1 . . ?
C18 C17 C16 117.8(7) . . ?
C18 C17 H17 121.1 . . ?
F1 C18 C17 120.1(6) . . ?
F1 C18 C19 119.1(7) . . ?
C17 C18 C19 120.8(7) . . ?
N1 C19 C18 119.8(7) . . ?
N1 C19 H19 120.1 . . ?
C18 C19 H19 120.1 . . ?
C26 C21 C20 120.0 . . ?
C26 C21 C22 118.5(5) . . ?
C20 C21 C22 121.4(5) . . ?
C21 C26 C25 117.9(5) . . ?
C27 C26 C21 120.0 . . ?
C27 C26 C25 121.5(5) . . ?
C26 C27 C28 121.3(5) . . ?
C32 C27 C26 120.0 . . ?
C32 C27 C28 117.7(5) . . ?
C27 C32 C33 120.0 . . ?
C27 C32 C31 117.9(5) . . ?
C33 C32 C31 121.2(5) . . ?
C32 C33 C20 120.0 . . ?
C32 C33 C34 124.4(4) . . ?
C20 C33 C34 111.9(4) . . ?
C21 C20 Ir1 129.3(3) . . ?
C33 C20 Ir1 108.4(3) . . ?
C33 C20 C21 120.0 . . ?
C21 C22 H22 118.6 . . ?
C23 C22 C21 122.8(6) . . ?
C23 C22 H22 118.6 . . ?
C22 C23 H23 120.8 . . ?
C24 C23 C22 118.4(7) . . ?
C24 C23 H23 120.8 . . ?
C23 C24 H24 120.2 . . ?
C23 C24 C25 119.5(8) . . ?
C25 C24 H24 120.2 . . ?
C26 C25 H25 118.7 . . ?
C24 C25 C26 122.6(7) . . ?
C24 C25 H25 118.7 . . ?
C27 C28 H28 118.2 . . ?
C29 C28 C27 123.7(8) . . ?
C29 C28 H28 118.2 . . ?
C28 C29 H29 120.6 . . ?
C28 C29 C30 118.7(8) . . ?
C30 C29 H29 120.6 . . ?
C29 C30 H30 120.9 . . ?
C29 C30 C31 118.3(8) . . ?
C31 C30 H30 120.9 . . ?
C32 C31 H31 118.2 . . ?
C30 C31 C32 123.6(7) . . ?
C30 C31 H31 118.2 . . ?
N2 C34 C33 114.0(6) . . ?
N2 C34 C35 118.4(7) . . ?
C35 C34 C33 127.2(7) . . ?
C34 C35 H35 119.3 . . ?
C36 C35 C34 121.5(8) . . ?
C36 C35 H35 119.3 . . ?
C35 C36 H36 121.4 . . ?
C35 C36 C37 117.3(8) . . ?
C37 C36 H36 121.4 . . ?
F2 C37 C36 121.1(7) . . ?
F2 C37 C38 116.6(8) . . ?
C36 C37 C38 122.3(8) . . ?
N2 C38 C37 118.1(8) . . ?
N2 C38 H38 121.0 . . ?
C37 C38 H38 121.0 . . ?
H39A C39 H39B 109.5 . . ?
H39A C39 H39C 109.5 . . ?
H39B C39 H39C 109.5 . . ?
C42 C39 H39A 109.5 . . ?
C42 C39 H39B 109.5 . . ?
C42 C39 H39C 109.5 . . ?
H40A C40 H40B 109.5 . . ?
H40A C40 H40C 109.5 . . ?
H40B C40 H40C 109.4 . . ?
C42 C40 H40A 110.6 . . ?
C42 C40 H40B 112.5 . . ?
C42 C40 H40C 105.2 . . ?
H41A C41 H41B 109.5 . . ?
H41A C41 H41C 109.5 . . ?
H41B C41 H41C 109.5 . . ?
C42 C41 H41A 109.5 . . ?
C42 C41 H41B 109.5 . . ?
C42 C41 H41C 109.5 . . ?
C39 C42 C40 110.5(12) . . ?
C39 C42 C41 102.9(10) . . ?
C39 C42 C43 103.8(9) . . ?
C40 C42 C41 108.9(11) . . ?
C40 C42 C43 118.1(10) . . ?
C43 C42 C41 111.4(9) . . ?
O1 C43 C42 114.2(8) . . ?
O1 C43 C44 127.5(8) . . ?
C44 C43 C42 118.1(9) . . ?
C43 C44 H44 116.1 . . ?
C43 C44 C45 127.8(8) . . ?
C45 C44 H44 116.1 . . ?
O2 C45 C44 124.4(7) . . ?
O2 C45 C46 114.5(7) . . ?
C44 C45 C46 121.0(8) . . ?
C45 C46 C49 107.2(7) . . ?
C47 C46 C45 107.2(8) . . ?
C47 C46 C48 106.8(8) . . ?
C47 C46 C49 110.7(8) . . ?
C48 C46 C45 115.3(7) . . ?
C48 C46 C49 109.7(8) . . ?
C46 C47 H47A 109.5 . . ?
C46 C47 H47B 109.5 . . ?
C46 C47 H47C 109.5 . . ?
H47A C47 H47B 109.5 . . ?
H47A C47 H47C 109.5 . . ?
H47B C47 H47C 109.5 . . ?
C46 C48 H48A 109.5 . . ?
C46 C48 H48B 109.5 . . ?
C46 C48 H48C 109.5 . . ?
H48A C48 H48B 109.5 . . ?
H48A C48 H48C 109.5 . . ?
H48B C48 H48C 109.5 . . ?
C46 C49 H49A 109.5 . . ?
C46 C49 H49B 109.5 . . ?
C46 C49 H49C 109.5 . . ?
H49A C49 H49B 109.5 . . ?
H49A C49 H49C 109.5 . . ?
H49B C49 H49C 109.5 . . ?
O3 Ir2 O4 86.9(2) . . ?
N3 Ir2 O3 86.5(2) . . ?
N3 Ir2 O4 92.7(2) . . ?
N3 Ir2 N4 176.7(2) . . ?
N3 Ir2 C50 79.0(2) . . ?
N3 Ir2 C69 100.9(2) . . ?
N4 Ir2 O3 93.0(2) . . ?
N4 Ir2 O4 83.9(2) . . ?
N4 Ir2 C50 104.3(2) . . ?
N4 Ir2 C69 79.4(2) . . ?
C50 Ir2 O3 88.10(19) . . ?
C50 Ir2 O4 170.6(2) . . ?
C69 Ir2 O3 171.5(2) . . ?
C69 Ir2 O4 88.6(2) . . ?
C69 Ir2 C50 97.36(18) . . ?
C92 O3 Ir2 129.4(6) . . ?
C94 O4 Ir2 125.6(6) . . ?
C64 N3 Ir2 115.2(4) . . ?
C68 N3 Ir2 122.1(6) . . ?
C68 N3 C64 122.8(7) . . ?
C83 N4 Ir2 113.2(5) . . ?
C87 N4 Ir2 124.1(6) . . ?
C87 N4 C83 122.7(7) . . ?
C53 C52 H52 118.9 . . ?
C53 C52 C51 122.1(6) . . ?
C51 C52 H52 118.9 . . ?
C52 C53 H53 120.3 . . ?
C52 C53 C54 119.4(7) . . ?
C54 C53 H53 120.3 . . ?
C53 C54 H54 120.9 . . ?
C55 C54 C53 118.3(7) . . ?
C55 C54 H54 120.9 . . ?
C54 C55 H55 118.3 . . ?
C54 C55 C56 123.4(6) . . ?
C56 C55 H55 118.3 . . ?
C59 C58 H58 117.7 . . ?
C59 C58 C57 124.7(7) . . ?
C57 C58 H58 117.7 . . ?
C58 C59 H59 121.4 . . ?
C60 C59 C58 117.3(8) . . ?
C60 C59 H59 121.4 . . ?
C59 C60 H60 120.1 . . ?
C59 C60 C61 119.8(8) . . ?
C61 C60 H60 120.1 . . ?
C60 C61 H61 119.0 . . ?
C60 C61 C62 121.9(7) . . ?
C62 C61 H61 119.0 . . ?
C62 C63 C50 120.0 . . ?
C62 C63 C64 123.9(4) . . ?
C50 C63 C64 111.8(4) . . ?
C63 C62 C61 119.8(5) . . ?
C57 C62 C61 118.9(5) . . ?
C57 C62 C63 120.0 . . ?
C62 C57 C58 117.1(5) . . ?
C56 C57 C58 122.2(5) . . ?
C56 C57 C62 120.0 . . ?
C57 C56 C55 121.7(4) . . ?
C57 C56 C51 120.0 . . ?
C51 C56 C55 117.5(4) . . ?
C56 C51 C52 119.1(4) . . ?
C56 C51 C50 120.0 . . ?
C50 C51 C52 120.7(4) . . ?
C63 C50 Ir2 108.8(3) . . ?
C51 C50 Ir2 129.1(2) . . ?
C51 C50 C63 120.0 . . ?
N3 C64 C63 112.4(5) . . ?
N3 C64 C65 118.7(7) . . ?
C65 C64 C63 128.2(7) . . ?
C64 C65 H65 119.9 . . ?
C66 C65 C64 120.3(8) . . ?
C66 C65 H65 119.9 . . ?
C65 C66 H66 120.8 . . ?
C67 C66 C65 118.4(8) . . ?
C67 C66 H66 120.8 . . ?
F3 C67 C66 120.4(7) . . ?
F3 C67 C68 116.9(8) . . ?
C66 C67 C68 122.6(8) . . ?
N3 C68 C67 117.1(8) . . ?
N3 C68 H68 121.4 . . ?
C67 C68 H68 121.4 . . ?
C82 C69 Ir2 108.7(3) . . ?
C82 C69 C70 120.0 . . ?
C70 C69 Ir2 129.2(3) . . ?
C69 C82 C83 111.2(4) . . ?
C81 C82 C69 120.0 . . ?
C81 C82 C83 123.8(4) . . ?
C82 C81 C76 120.0 . . ?
C82 C81 C80 120.2(5) . . ?
C76 C81 C80 118.1(5) . . ?
C81 C76 C75 120.0 . . ?
C81 C76 C77 118.3(5) . . ?
C75 C76 C77 121.2(5) . . ?
C76 C75 C74 122.2(5) . . ?
C70 C75 C76 120.0 . . ?
C70 C75 C74 117.3(5) . . ?
C69 C70 C71 121.7(4) . . ?
C75 C70 C69 120.0 . . ?
C75 C70 C71 118.2(4) . . ?
C70 C71 H71 118.0 . . ?
C72 C71 C70 124.1(6) . . ?
C72 C71 H71 118.0 . . ?
C71 C72 H72 121.6 . . ?
C73 C72 C71 116.9(8) . . ?
C73 C72 H72 121.6 . . ?
C72 C73 H73 120.4 . . ?
C74 C73 C72 119.2(8) . . ?
C74 C73 H73 120.4 . . ?
C75 C74 H74 117.9 . . ?
C73 C74 C75 124.2(7) . . ?
C73 C74 H74 117.9 . . ?
C76 C77 H77 119.5 . . ?
C78 C77 C76 121.1(7) . . ?
C78 C77 H77 119.5 . . ?
C77 C78 H78 119.1 . . ?
C79 C78 C77 121.8(8) . . ?
C79 C78 H78 119.1 . . ?
C78 C79 H79 122.0 . . ?
C78 C79 C80 115.9(8) . . ?
C80 C79 H79 122.0 . . ?
C81 C80 H80 117.9 . . ?
C79 C80 C81 124.2(7) . . ?
C79 C80 H80 117.9 . . ?
N4 C83 C82 113.7(6) . . ?
C84 C83 N4 117.2(8) . . ?
C84 C83 C82 129.1(7) . . ?
C83 C84 H84 119.8 . . ?
C85 C84 C83 120.4(8) . . ?
C85 C84 H84 119.8 . . ?
C84 C85 H85 119.8 . . ?
C86 C85 C84 120.4(9) . . ?
C86 C85 H85 119.8 . . ?
F4 C86 C85 121.7(8) . . ?
F4 C86 C87 119.0(8) . . ?
C87 C86 C85 119.2(9) . . ?
N4 C87 C86 119.9(8) . . ?
N4 C87 H87 120.0 . . ?
C86 C87 H87 120.0 . . ?
H88A C88 H88B 109.5 . . ?
H88A C88 H88C 109.5 . . ?
H88B C88 H88C 109.5 . . ?
C91 C88 H88A 109.5 . . ?
C91 C88 H88B 109.5 . . ?
C91 C88 H88C 109.5 . . ?
H89A C89 H89B 109.5 . . ?
H89A C89 H89C 109.5 . . ?
H89B C89 H89C 109.5 . . ?
C91 C89 H89A 109.5 . . ?
C91 C89 H89B 109.5 . . ?
C91 C89 H89C 109.5 . . ?
H90A C90 H90B 109.5 . . ?
H90A C90 H90C 109.4 . . ?
H90B C90 H90C 109.4 . . ?
C91 C90 H90A 109.8 . . ?
C91 C90 H90B 112.4 . . ?
C91 C90 H90C 106.2 . . ?
C89 C91 C88 107.0(12) . . ?
C89 C91 C92 109.3(10) . . ?
C90 C91 C88 108.6(11) . . ?
C90 C91 C89 107.1(11) . . ?
C90 C91 C92 116.1(11) . . ?
C92 C91 C88 108.4(10) . . ?
O3 C92 C91 115.2(9) . . ?
O3 C92 C93 124.0(10) . . ?
C93 C92 C91 120.8(10) . . ?
C92 C93 H93 116.2 . . ?
C94 C93 C92 127.6(11) . . ?
C94 C93 H93 116.2 . . ?
O4 C94 C93 126.3(9) . . ?
O4 C94 C95 113.2(10) . . ?
C93 C94 C95 119.9(11) . . ?
C94 C95 C96 112.4(10) . . ?
C94 C95 C97 114.0(11) . . ?
C96 C95 C97 107.9(11) . . ?
C98 C95 C94 102.2(11) . . ?
C98 C95 C96 111.6(12) . . ?
C98 C95 C97 108.7(11) . . ?
C95 C96 H96A 109.5 . . ?
C95 C96 H96B 109.5 . . ?
C95 C96 H96C 109.5 . . ?
H96A C96 H96B 109.5 . . ?
H96A C96 H96C 109.5 . . ?
H96B C96 H96C 109.5 . . ?
C95 C97 H97A 109.5 . . ?
C95 C97 H97B 109.5 . . ?
C95 C97 H97C 109.5 . . ?
H97A C97 H97B 109.5 . . ?
H97A C97 H97C 109.5 . . ?
H97B C97 H97C 109.5 . . ?
C95 C98 H98A 109.5 . . ?
C95 C98 H98B 109.5 . . ?
C95 C98 H98C 109.5 . . ?
H98A C98 H98B 109.5 . . ?
H98A C98 H98C 109.5 . . ?
H98B C98 H98C 109.5 . . ?

loop_
_geom_bond_atom_site_label_1
_geom_bond_atom_site_label_2
_geom_bond_distance
_geom_bond_site_symmetry_2
_geom_bond_publ_flag
Ir1 O1 2.122(5) . ?
Ir1 O2 2.128(5) . ?
Ir1 N1 2.018(6) . ?
Ir1 N2 2.017(6) . ?
Ir1 C1 2.069(3) . ?
Ir1 C20 2.073(3) . ?
F1 C18 1.341(8) . ?
F2 C37 1.354(8) . ?
O1 C43 1.238(9) . ?
O2 C45 1.251(9) . ?
N1 C15 1.352(8) . ?
N1 C19 1.343(8) . ?
N2 C34 1.353(9) . ?
N2 C38 1.359(9) . ?
C3 H3 0.9300 . ?
C3 C4 1.379(4) . ?
C3 C2 1.392(4) . ?
C4 H4 0.9300 . ?
C4 C5 1.385(5) . ?
C5 H5 0.9300 . ?
C5 C6 1.385(5) . ?
C6 H6 0.9300 . ?
C6 C7 1.395(4) . ?
C9 H9 0.9300 . ?
C9 C10 1.381(5) . ?
C9 C8 1.395(4) . ?
C10 H10 0.9300 . ?
C10 C11 1.377(5) . ?
C11 H11 0.9300 . ?
C11 C12 1.376(5) . ?
C12 H12 0.9300 . ?
C12 C13 1.403(4) . ?
C14 C1 1.3900 . ?
C14 C13 1.3900 . ?
C14 C15 1.504(8) . ?
C1 C2 1.3900 . ?
C2 C7 1.3900 . ?
C7 C8 1.3900 . ?
C8 C13 1.3900 . ?
C15 C16 1.381(5) . ?
C16 H16 0.9300 . ?
C16 C17 1.382(5) . ?
C17 H17 0.9300 . ?
C17 C18 1.374(5) . ?
C18 C19 1.376(5) . ?
C19 H19 0.9300 . ?
C21 C26 1.3900 . ?
C21 C20 1.3900 . ?
C21 C22 1.395(4) . ?
C26 C27 1.3900 . ?
C26 C25 1.395(4) . ?
C27 C32 1.3900 . ?
C27 C28 1.395(4) . ?
C32 C33 1.3900 . ?
C32 C31 1.400(4) . ?
C33 C20 1.3900 . ?
C33 C34 1.483(8) . ?
C22 H22 0.9300 . ?
C22 C23 1.381(9) . ?
C23 H23 0.9300 . ?
C23 C24 1.374(5) . ?
C24 H24 0.9300 . ?
C24 C25 1.377(5) . ?
C25 H25 0.9300 . ?
C28 H28 0.9300 . ?
C28 C29 1.378(5) . ?
C29 H29 0.9300 . ?
C29 C30 1.380(5) . ?
C30 H30 0.9300 . ?
C30 C31 1.380(5) . ?
C31 H31 0.9300 . ?
C34 C35 1.390(5) . ?
C35 H35 0.9300 . ?
C35 C36 1.374(5) . ?
C36 H36 0.9300 . ?
C36 C37 1.375(5) . ?
C37 C38 1.376(5) . ?
C38 H38 0.9300 . ?
C39 H39A 0.9600 . ?
C39 H39B 0.9600 . ?
C39 H39C 0.9600 . ?
C39 C42 1.509(8) . ?
C40 H40A 0.9594 . ?
C40 H40B 0.9604 . ?
C40 H40C 0.9601 . ?
C40 C42 1.509(11) . ?
C41 H41A 0.9600 . ?
C41 H41B 0.9600 . ?
C41 H41C 0.9600 . ?
C41 C42 1.521(11) . ?
C42 C43 1.513(5) . ?
C43 C44 1.363(11) . ?
C44 H44 0.9300 . ?
C44 C45 1.410(11) . ?
C45 C46 1.521(5) . ?
C46 C47 1.503(10) . ?
C46 C48 1.520(9) . ?
C46 C49 1.540(7) . ?
C47 H47A 0.9600 . ?
C47 H47B 0.9600 . ?
C47 H47C 0.9600 . ?
C48 H48A 0.9600 . ?
C48 H48B 0.9600 . ?
C48 H48C 0.9600 . ?
C49 H49A 0.9600 . ?
C49 H49B 0.9600 . ?
C49 H49C 0.9600 . ?
Ir2 O3 2.112(5) . ?
Ir2 O4 2.137(5) . ?
Ir2 N3 2.004(6) . ?
Ir2 N4 2.028(6) . ?
Ir2 C50 2.059(3) . ?
Ir2 C69 2.057(3) . ?
F3 C67 1.339(8) . ?
F4 C86 1.321(9) . ?
O3 C92 1.210(10) . ?
O4 C94 1.245(11) . ?
N3 C64 1.373(9) . ?
N3 C68 1.353(8) . ?
N4 C83 1.383(9) . ?
N4 C87 1.342(8) . ?
C52 H52 0.9300 . ?
C52 C53 1.380(4) . ?
C52 C51 1.396(4) . ?
C53 H53 0.9300 . ?
C53 C54 1.384(5) . ?
C54 H54 0.9300 . ?
C54 C55 1.382(5) . ?
C55 H55 0.9300 . ?
C55 C56 1.397(4) . ?
C58 H58 0.9300 . ?
C58 C59 1.382(5) . ?
C58 C57 1.393(4) . ?
C59 H59 0.9300 . ?
C59 C60 1.379(5) . ?
C60 H60 0.9300 . ?
C60 C61 1.385(5) . ?
C61 H61 0.9300 . ?
C61 C62 1.403(4) . ?
C63 C62 1.3900 . ?
C63 C50 1.3900 . ?
C63 C64 1.497(8) . ?
C62 C57 1.3900 . ?
C57 C56 1.3900 . ?
C56 C51 1.3900 . ?
C51 C50 1.3900 . ?
C64 C65 1.381(5) . ?
C65 H65 0.9300 . ?
C65 C66 1.378(5) . ?
C66 H66 0.9300 . ?
C66 C67 1.371(5) . ?
C67 C68 1.379(5) . ?
C68 H68 0.9300 . ?
C69 C82 1.3900 . ?
C69 C70 1.3900 . ?
C82 C81 1.3900 . ?
C82 C83 1.494(8) . ?
C81 C76 1.3900 . ?
C81 C80 1.401(4) . ?
C76 C75 1.3900 . ?
C76 C77 1.396(4) . ?
C75 C70 1.3900 . ?
C75 C74 1.391(5) . ?
C70 C71 1.398(4) . ?
C71 H71 0.9300 . ?
C71 C72 1.393(5) . ?
C72 H72 0.9300 . ?
C72 C73 1.390(5) . ?
C73 H73 0.9300 . ?
C73 C74 1.379(5) . ?
C74 H74 0.9300 . ?
C77 H77 0.9300 . ?
C77 C78 1.386(5) . ?
C78 H78 0.9300 . ?
C78 C79 1.379(5) . ?
C79 H79 0.9300 . ?
C79 C80 1.382(5) . ?
C80 H80 0.9300 . ?
C83 C84 1.382(5) . ?
C84 H84 0.9300 . ?
C84 C85 1.378(5) . ?
C85 H85 0.9300 . ?
C85 C86 1.375(5) . ?
C86 C87 1.373(5) . ?
C87 H87 0.9300 . ?
C88 H88A 0.9600 . ?
C88 H88B 0.9600 . ?
C88 H88C 0.9600 . ?
C88 C91 1.521(8) . ?
C89 H89A 0.9600 . ?
C89 H89B 0.9600 . ?
C89 H89C 0.9600 . ?
C89 C91 1.509(11) . ?
C90 H90A 0.9593 . ?
C90 H90B 0.9590 . ?
C90 H90C 0.9610 . ?
C90 C91 1.509(11) . ?
C91 C92 1.517(5) . ?
C92 C93 1.421(13) . ?
C93 H93 0.9300 . ?
C93 C94 1.406(13) . ?
C94 C95 1.506(5) . ?
C95 C96 1.517(9) . ?
C95 C97 1.525(9) . ?
C95 C98 1.502(7) . ?
C96 H96A 0.9600 . ?
C96 H96B 0.9600 . ?
C96 H96C 0.9600 . ?
C97 H97A 0.9600 . ?
C97 H97B 0.9600 . ?
C97 H97C 0.9600 . ?
C98 H98A 0.9600 . ?
C98 H98B 0.9600 . ?
C98 H98C 0.9600 . ?

loop_
_geom_torsion_atom_site_label_1
_geom_torsion_atom_site_label_2
_geom_torsion_atom_site_label_3
_geom_torsion_atom_site_label_4
_geom_torsion
_geom_torsion_site_symmetry_1
_geom_torsion_site_symmetry_2
_geom_torsion_site_symmetry_3
_geom_torsion_site_symmetry_4
_geom_torsion_publ_flag
Ir1 O1 C43 C42 172.7(7) . . . . ?
Ir1 O1 C43 C44 -2.9(15) . . . . ?
Ir1 O2 C45 C44 -3.6(13) . . . . ?
Ir1 O2 C45 C46 173.9(5) . . . . ?
Ir1 N1 C15 C14 -0.1(7) . . . . ?
Ir1 N1 C15 C16 173.8(6) . . . . ?
Ir1 N1 C19 C18 -176.7(6) . . . . ?
Ir1 N2 C34 C33 -1.6(8) . . . . ?
Ir1 N2 C34 C35 171.1(6) . . . . ?
Ir1 N2 C38 C37 -173.8(6) . . . . ?
Ir1 C1 C2 C3 23.2(5) . . . . ?
Ir1 C1 C2 C7 -161.0(4) . . . . ?
F1 C18 C19 N1 -178.5(7) . . . . ?
F2 C37 C38 N2 -178.6(7) . . . . ?
O1 C43 C44 C45 3.4(18) . . . . ?
O2 C45 C46 C47 56.4(10) . . . . ?
O2 C45 C46 C48 175.2(8) . . . . ?
O2 C45 C46 C49 -62.4(11) . . . . ?
N1 C15 C16 C17 3.6(12) . . . . ?
N2 C34 C35 C36 3.9(13) . . . . ?
C3 C4 C5 C6 -0.2(13) . . . . ?
C3 C2 C7 C6 5.6(7) . . . . ?
C3 C2 C7 C8 175.8(5) . . . . ?
C4 C3 C2 C1 173.8(6) . . . . ?
C4 C3 C2 C7 -2.0(9) . . . . ?
C4 C5 C6 C7 4.1(14) . . . . ?
C5 C6 C7 C2 -6.8(11) . . . . ?
C5 C6 C7 C8 -176.8(7) . . . . ?
C6 C7 C8 C9 -17.5(7) . . . . ?
C6 C7 C8 C13 169.8(6) . . . . ?
C9 C10 C11 C12 -6.6(14) . . . . ?
C9 C8 C13 C12 -6.4(7) . . . . ?
C9 C8 C13 C14 -173.1(6) . . . . ?
C10 C9 C8 C7 -171.2(7) . . . . ?
C10 C9 C8 C13 1.6(11) . . . . ?
C10 C11 C12 C13 1.8(13) . . . . ?
C11 C12 C13 C14 171.6(7) . . . . ?
C11 C12 C13 C8 4.9(10) . . . . ?
C14 C1 C2 C3 -175.8(5) . . . . ?
C14 C1 C2 C7 0.0 . . . . ?
C14 C15 C16 C17 176.6(7) . . . . ?
C1 C14 C13 C12 -166.6(6) . . . . ?
C1 C14 C13 C8 0.0 . . . . ?
C1 C14 C15 N1 25.4(7) . . . . ?
C1 C14 C15 C16 -147.9(7) . . . . ?
C1 C2 C7 C6 -170.2(6) . . . . ?
C1 C2 C7 C8 0.0 . . . . ?
C2 C3 C4 C5 -0.8(11) . . . . ?
C2 C7 C8 C9 172.6(6) . . . . ?
C2 C7 C8 C13 0.0 . . . . ?
C7 C8 C13 C12 166.7(6) . . . . ?
C7 C8 C13 C14 0.0 . . . . ?
C8 C9 C10 C11 5.1(15) . . . . ?
C13 C14 C1 Ir1 164.8(3) . . . . ?
C13 C14 C1 C2 0.0 . . . . ?
C13 C14 C15 N1 -176.9(4) . . . . ?
C13 C14 C15 C16 9.8(10) . . . . ?
C15 N1 C19 C18 0.0(11) . . . . ?
C15 C14 C1 Ir1 -36.5(4) . . . . ?
C15 C14 C1 C2 158.7(5) . . . . ?
C15 C14 C13 C12 37.4(6) . . . . ?
C15 C14 C13 C8 -156.0(5) . . . . ?
C15 C16 C17 C18 -0.8(13) . . . . ?
C16 C17 C18 F1 179.0(7) . . . . ?
C16 C17 C18 C19 -2.4(13) . . . . ?
C17 C18 C19 N1 2.8(13) . . . . ?
C19 N1 C15 C14 -177.1(6) . . . . ?
C19 N1 C15 C16 -3.2(11) . . . . ?
C21 C26 C27 C32 0.0 . . . . ?
C21 C26 C27 C28 168.2(6) . . . . ?
C21 C26 C25 C24 -6.9(9) . . . . ?
C21 C22 C23 C24 -0.8(11) . . . . ?
C26 C21 C20 Ir1 -160.3(4) . . . . ?
C26 C21 C20 C33 0.0 . . . . ?
C26 C21 C22 C23 -0.7(8) . . . . ?
C26 C27 C32 C33 0.0 . . . . ?
C26 C27 C32 C31 169.6(5) . . . . ?
C26 C27 C28 C29 -171.4(7) . . . . ?
C27 C26 C25 C24 -178.3(6) . . . . ?
C27 C32 C33 C20 0.0 . . . . ?
C27 C32 C33 C34 -156.3(5) . . . . ?
C27 C32 C31 C30 0.5(10) . . . . ?
C27 C28 C29 C30 3.4(13) . . . . ?
C32 C27 C28 C29 -3.0(10) . . . . ?
C32 C33 C20 Ir1 164.0(3) . . . . ?
C32 C33 C20 C21 0.0 . . . . ?
C32 C33 C34 N2 -175.5(5) . . . . ?
C32 C33 C34 C35 12.5(10) . . . . ?
C33 C32 C31 C30 169.9(6) . . . . ?
C33 C34 C35 C36 175.6(8) . . . . ?
C20 C21 C26 C27 0.0 . . . . ?
C20 C21 C26 C25 -171.5(5) . . . . ?
C20 C21 C22 C23 175.1(5) . . . . ?
C20 C33 C34 N2 26.5(7) . . . . ?
C20 C33 C34 C35 -145.5(7) . . . . ?
C22 C21 C26 C27 175.9(5) . . . . ?
C22 C21 C26 C25 4.4(6) . . . . ?
C22 C21 C20 Ir1 23.9(5) . . . . ?
C22 C21 C20 C33 -175.8(5) . . . . ?
C22 C23 C24 C25 -1.6(11) . . . . ?
C23 C24 C25 C26 5.5(12) . . . . ?
C25 C26 C27 C32 171.2(5) . . . . ?
C25 C26 C27 C28 -20.6(7) . . . . ?
C28 C27 C32 C33 -168.6(5) . . . . ?
C28 C27 C32 C31 1.0(6) . . . . ?
C28 C29 C30 C31 -1.8(13) . . . . ?
C29 C30 C31 C32 -0.1(13) . . . . ?
C31 C32 C33 C20 -169.2(5) . . . . ?
C31 C32 C33 C34 34.5(6) . . . . ?
C34 N2 C38 C37 -0.3(11) . . . . ?
C34 C33 C20 Ir1 -36.9(4) . . . . ?
C34 C33 C20 C21 159.1(5) . . . . ?
C34 C35 C36 C37 -1.7(14) . . . . ?
C35 C36 C37 F2 179.6(8) . . . . ?
C35 C36 C37 C38 -1.6(14) . . . . ?
C36 C37 C38 N2 2.6(13) . . . . ?
C38 N2 C34 C33 -175.7(6) . . . . ?
C38 N2 C34 C35 -2.9(11) . . . . ?
C39 C42 C43 O1 65.2(12) . . . . ?
C39 C42 C43 C44 -118.8(11) . . . . ?
C40 C42 C43 O1 -172.2(11) . . . . ?
C40 C42 C43 C44 3.9(17) . . . . ?
C41 C42 C43 O1 -44.9(14) . . . . ?
C41 C42 C43 C44 131.1(11) . . . . ?
C42 C43 C44 C45 -172.1(10) . . . . ?
C43 C44 C45 O2 0.3(17) . . . . ?
C43 C44 C45 C46 -177.0(9) . . . . ?
C44 C45 C46 C47 -126.0(10) . . . . ?
C44 C45 C46 C48 -7.3(13) . . . . ?
C44 C45 C46 C49 115.1(10) . . . . ?
Ir2 O3 C92 C91 175.9(7) . . . . ?
Ir2 O3 C92 C93 -3.6(17) . . . . ?
Ir2 O4 C94 C93 3.6(16) . . . . ?
Ir2 O4 C94 C95 174.7(7) . . . . ?
Ir2 N3 C64 C63 4.6(7) . . . . ?
Ir2 N3 C64 C65 176.3(5) . . . . ?
Ir2 N3 C68 C67 -176.8(6) . . . . ?
Ir2 N4 C83 C82 3.4(8) . . . . ?
Ir2 N4 C83 C84 -175.7(7) . . . . ?
Ir2 N4 C87 C86 174.1(7) . . . . ?
Ir2 C69 C82 C81 164.7(3) . . . . ?
Ir2 C69 C82 C83 -39.2(5) . . . . ?
Ir2 C69 C70 C75 -161.2(4) . . . . ?
Ir2 C69 C70 C71 21.8(6) . . . . ?
F3 C67 C68 N3 179.3(8) . . . . ?
F4 C86 C87 N4 178.6(8) . . . . ?
O3 C92 C93 C94 6(2) . . . . ?
O4 C94 C95 C96 -44.9(16) . . . . ?
O4 C94 C95 C97 -168.1(11) . . . . ?
O4 C94 C95 C98 74.8(13) . . . . ?
N3 C64 C65 C66 1.6(12) . . . . ?
N4 C83 C84 C85 0.6(14) . . . . ?
C52 C53 C54 C55 -0.7(12) . . . . ?
C52 C51 C50 Ir2 23.8(5) . . . . ?
C52 C51 C50 C63 -174.6(5) . . . . ?
C53 C52 C51 C56 -3.2(8) . . . . ?
C53 C52 C51 C50 171.4(5) . . . . ?
C53 C54 C55 C56 2.7(12) . . . . ?
C54 C55 C56 C57 -174.4(6) . . . . ?
C54 C55 C56 C51 -4.7(10) . . . . ?
C55 C56 C51 C52 4.8(6) . . . . ?
C55 C56 C51 C50 -169.9(5) . . . . ?
C58 C59 C60 C61 -3.3(14) . . . . ?
C58 C57 C56 C55 -20.6(7) . . . . ?
C58 C57 C56 C51 170.0(6) . . . . ?
C59 C58 C57 C62 -1.8(11) . . . . ?
C59 C58 C57 C56 -172.1(7) . . . . ?
C59 C60 C61 C62 -1.5(13) . . . . ?
C60 C61 C62 C63 172.2(6) . . . . ?
C60 C61 C62 C57 4.8(10) . . . . ?
C61 C62 C57 C58 -3.1(6) . . . . ?
C61 C62 C57 C56 167.3(5) . . . . ?
C63 C62 C57 C58 -170.5(5) . . . . ?
C63 C62 C57 C56 0.0 . . . . ?
C63 C64 C65 C66 171.9(7) . . . . ?
C62 C63 C50 Ir2 165.0(3) . . . . ?
C62 C63 C50 C51 0.0 . . . . ?
C62 C63 C64 N3 179.0(4) . . . . ?
C62 C63 C64 C65 8.3(10) . . . . ?
C62 C57 C56 C55 169.4(5) . . . . ?
C62 C57 C56 C51 0.0 . . . . ?
C57 C58 C59 C60 5.1(14) . . . . ?
C57 C56 C51 C52 174.7(5) . . . . ?
C57 C56 C51 C50 0.0 . . . . ?
C56 C51 C50 Ir2 -161.6(3) . . . . ?
C56 C51 C50 C63 0.0 . . . . ?
C51 C52 C53 C54 1.1(11) . . . . ?
C50 C63 C62 C61 -167.2(5) . . . . ?
C50 C63 C62 C57 0.0 . . . . ?
C50 C63 C64 N3 22.6(7) . . . . ?
C50 C63 C64 C65 -148.2(7) . . . . ?
C64 N3 C68 C67 2.2(12) . . . . ?
C64 C63 C62 C61 38.1(6) . . . . ?
C64 C63 C62 C57 -154.6(5) . . . . ?
C64 C63 C50 Ir2 -37.5(4) . . . . ?
C64 C63 C50 C51 157.5(5) . . . . ?
C64 C65 C66 C67 0.0(14) . . . . ?
C65 C66 C67 F3 179.6(8) . . . . ?
C65 C66 C67 C68 -0.5(15) . . . . ?
C66 C67 C68 N3 -0.5(14) . . . . ?
C68 N3 C64 C63 -174.5(6) . . . . ?
C68 N3 C64 C65 -2.8(11) . . . . ?
C69 C82 C81 C76 0.0 . . . . ?
C69 C82 C81 C80 -164.7(6) . . . . ?
C69 C82 C83 N4 24.3(8) . . . . ?
C69 C82 C83 C84 -156.7(9) . . . . ?
C69 C70 C71 C72 173.9(6) . . . . ?
C82 C69 C70 C75 0.0 . . . . ?
C82 C69 C70 C71 -177.0(6) . . . . ?
C82 C81 C76 C75 0.0 . . . . ?
C82 C81 C76 C77 -172.5(6) . . . . ?
C82 C81 C80 C79 170.8(7) . . . . ?
C82 C83 C84 C85 -178.4(8) . . . . ?
C81 C82 C83 N4 179.3(5) . . . . ?
C81 C82 C83 C84 -1.7(12) . . . . ?
C81 C76 C75 C70 0.0 . . . . ?
C81 C76 C75 C74 172.0(6) . . . . ?
C81 C76 C77 C78 2.4(10) . . . . ?
C76 C81 C80 C79 5.8(11) . . . . ?
C76 C75 C70 C69 0.0 . . . . ?
C76 C75 C70 C71 177.1(6) . . . . ?
C76 C75 C74 C73 -176.6(7) . . . . ?
C76 C77 C78 C79 5.1(15) . . . . ?
C75 C76 C77 C78 -170.0(7) . . . . ?
C75 C70 C71 C72 -3.1(10) . . . . ?
C70 C69 C82 C81 0.0 . . . . ?
C70 C69 C82 C83 156.1(5) . . . . ?
C70 C75 C74 C73 -4.4(11) . . . . ?
C70 C71 C72 C73 0.7(13) . . . . ?
C71 C72 C73 C74 -0.1(13) . . . . ?
C72 C73 C74 C75 2.0(15) . . . . ?
C74 C75 C70 C69 -172.4(6) . . . . ?
C74 C75 C70 C71 4.7(7) . . . . ?
C77 C76 C75 C70 172.3(6) . . . . ?
C77 C76 C75 C74 -15.7(7) . . . . ?
C77 C78 C79 C80 -6.8(15) . . . . ?
C78 C79 C80 C81 1.4(14) . . . . ?
C80 C81 C76 C75 165.0(6) . . . . ?
C80 C81 C76 C77 -7.4(7) . . . . ?
C83 N4 C87 C86 -3.5(12) . . . . ?
C83 C82 C81 C76 -152.9(6) . . . . ?
C83 C82 C81 C80 42.3(7) . . . . ?
C83 C84 C85 C86 -1.9(16) . . . . ?
C84 C85 C86 F4 -175.9(9) . . . . ?
C84 C85 C86 C87 0.6(16) . . . . ?
C85 C86 C87 N4 2.1(15) . . . . ?
C87 N4 C83 C82 -178.7(6) . . . . ?
C87 N4 C83 C84 2.2(12) . . . . ?
C88 C91 C92 O3 54.9(15) . . . . ?
C88 C91 C92 C93 -125.6(13) . . . . ?
C89 C91 C92 O3 -61.4(15) . . . . ?
C89 C91 C92 C93 118.1(13) . . . . ?
C90 C91 C92 O3 177.4(12) . . . . ?
C90 C91 C92 C93 -3.1(18) . . . . ?
C91 C92 C93 C94 -173.9(12) . . . . ?
C92 C93 C94 O4 -6(2) . . . . ?
C92 C93 C94 C95 -176.3(12) . . . . ?
C93 C94 C95 C96 126.8(13) . . . . ?
C93 C94 C95 C97 3.7(17) . . . . ?
C93 C94 C95 C98 -113.4(13) . . . . ?

loop_
_smtbx_masks_void_nr
_smtbx_masks_void_average_x
_smtbx_masks_void_average_y
_smtbx_masks_void_average_z
_smtbx_masks_void_volume
_smtbx_masks_void_count_electrons
_smtbx_masks_void_content
1 0.378 0.140 0.878 657.6 34.0 '2 CH3OH'
2 0.197 0.954 0.294 32.4 0.1 ?
3 0.161 0.212 0.755 9.7 0.0 ?
4 0.803 0.046 0.706 32.4 0.3 ?
5 0.839 0.788 0.245 9.7 0.0 ?
